data_7120990
loop_
_publ_author_name
'Kumari, Pratibha'
'Verma, Sanjay K.'
'Mobin, Shaikh M.'

_publ_section_title
;
 Water soluble two-photon fluorescent organic probes for long-term imaging
 of lysosomes in live cells and tumor spheroids.
;
_journal_issue 5
_journal_name_full 'Chemical communications (Cambridge, England)'
_journal_page_first 539
_journal_page_last 542
_journal_paper_doi 10.1039/c7cc07812a
_journal_volume 54
_journal_year 2018
_chemical_formula_sum 'C21 H22 N2 O2'
_chemical_formula_weight 334.40
_space_group_crystal_system orthorhombic
_space_group_IT_number 33
_space_group_name_Hall 'P 2c -2n'
_space_group_name_H-M_alt 'P n a 21'
_symmetry_space_group_name_Hall 'P 2c -2n'
_symmetry_space_group_name_H-M 'P n a 21'
_atom_sites_solution_hydrogens geom
_audit_creation_method SHELXL-2014/7
_audit_update_record
;
2017-08-23 deposited with the CCDC.
2017-12-12 downloaded from the CCDC.
;
_cell_angle_alpha 90
_cell_angle_beta 90
_cell_angle_gamma 90
_cell_formula_units_Z 4
_cell_length_a 10.467(2)
_cell_length_b 6.9909(13)
_cell_length_c 23.485(5)
_cell_measurement_reflns_used 5629
_cell_measurement_temperature 150(2)
_cell_measurement_theta_max 25.8070
_cell_measurement_theta_min 3.4820
_cell_volume 1718.5(6)
_computing_cell_refinement 'CrysAlis RED, Oxford Diffraction Ltd.,'
_computing_data_collection 'CrysAlis CCD, Oxford Diffraction Ltd.,'
_computing_data_reduction 'CrysAlis RED, Oxford Diffraction Ltd.,'
_computing_molecular_graphics Ortep3
_computing_publication_material Shelx97
_computing_structure_refinement 'SHELXL-2014/7 (Sheldrick, 2014)'
_computing_structure_solution 'SHELXS-97 (Sheldrick, 1997)'
_diffrn_ambient_temperature 150(2)
_diffrn_detector_area_resol_mean 15.9948
_diffrn_measured_fraction_theta_full 0.999
_diffrn_measured_fraction_theta_max 0.935
_diffrn_measurement_device_type 'OXFORD DIFFRACTION SUPER NOVA'
_diffrn_measurement_method \w/q-scan
_diffrn_radiation_monochromator graphite
_diffrn_radiation_source 'Micro-Focus (Mo) X-ray Source'
_diffrn_radiation_type MoK\a
_diffrn_radiation_wavelength 0.71073
_diffrn_reflns_av_R_equivalents 0.1491
_diffrn_reflns_av_unetI/netI 0.1060
_diffrn_reflns_Laue_measured_fraction_full 0.999
_diffrn_reflns_Laue_measured_fraction_max 0.935
_diffrn_reflns_limit_h_max 14
_diffrn_reflns_limit_h_min -13
_diffrn_reflns_limit_k_max 9
_diffrn_reflns_limit_k_min -9
_diffrn_reflns_limit_l_max 30
_diffrn_reflns_limit_l_min -31
_diffrn_reflns_number 15729
_diffrn_reflns_point_group_measured_fraction_full 0.990
_diffrn_reflns_point_group_measured_fraction_max 0.886
_diffrn_reflns_theta_full 25.242
_diffrn_reflns_theta_max 28.971
_diffrn_reflns_theta_min 3.040
_exptl_absorpt_coefficient_mu 0.084
_exptl_absorpt_correction_T_max 1.00000
_exptl_absorpt_correction_T_min 0.61530
_exptl_absorpt_correction_type multi-scan
_exptl_absorpt_process_details
;
CrysAlisPro, Agilent Technologies,
Version 1.171.37.35 (release 13-08-2014 CrysAlis171 .NET)
(compiled Aug 13 2014,18:06:01)
Empirical absorption correction using spherical harmonics,
 implemented in SCALE3 ABSPACK scaling algorithm.
;
_exptl_crystal_colour colourless
_exptl_crystal_density_diffrn 1.293
_exptl_crystal_density_method 'not measured'
_exptl_crystal_description block
_exptl_crystal_F_000 712
_exptl_crystal_size_max 0.210
_exptl_crystal_size_mid 0.180
_exptl_crystal_size_min 0.130
_refine_diff_density_max 0.675
_refine_diff_density_min -0.486
_refine_diff_density_rms 0.163
_refine_ls_abs_structure_details
;
 Flack x determined using 690 quotients [(I+)-(I-)]/[(I+)+(I-)]
 (Parsons, Flack and Wagner, Acta Cryst. B69 (2013) 249-259).
;
_refine_ls_abs_structure_Flack 2.2(10)
_refine_ls_extinction_coef 0.036(15)
_refine_ls_extinction_expression Fc^*^=kFc[1+0.001xFc^2^\l^3^/sin(2\q)]^-1/4^
_refine_ls_extinction_method 'SHELXL-2014/7 (Sheldrick 2014'
_refine_ls_goodness_of_fit_ref 1.336
_refine_ls_hydrogen_treatment constr
_refine_ls_matrix_type full
_refine_ls_number_parameters 228
_refine_ls_number_reflns 4042
_refine_ls_number_restraints 5
_refine_ls_restrained_S_all 1.336
_refine_ls_R_factor_all 0.1912
_refine_ls_R_factor_gt 0.1550
_refine_ls_shift/su_max 0.000
_refine_ls_shift/su_mean 0.000
_refine_ls_structure_factor_coef Fsqd
_refine_ls_weighting_details 'w=1/[\s^2^(Fo^2^)+(0.2000P)^2^] where P=(Fo^2^+2Fc^2^)/3'
_refine_ls_weighting_scheme calc
_refine_ls_wR_factor_gt 0.3837
_refine_ls_wR_factor_ref 0.4130
_reflns_Friedel_coverage 0.852
_reflns_Friedel_fraction_full 0.981
_reflns_Friedel_fraction_max 0.835
_reflns_number_gt 2518
_reflns_number_total 4042
_reflns_threshold_expression 'I > 2\s(I)'
_cod_data_source_file c7cc07812a3.cif
_cod_data_source_block shelx
_cod_depositor_comments 'Adding full bibliography for 7120990.cif.'
_cod_database_code 7120990
_shelx_shelxl_version_number 2014/7
_shelx_space_group_comment
;
The symmetry employed for this shelxl refinement is uniquely defined
by the following loop, which should always be used as a source of
symmetry information in preference to the above space-group names.
They are only intended as comments.
;
_shelx_estimated_absorpt_t_min 0.983
_shelx_estimated_absorpt_t_max 0.989

loop_
_space_group_symop_operation_xyz
'x, y, z'
'-x, -y, z+1/2'
'x+1/2, -y+1/2, z'
'-x+1/2, y+1/2, z+1/2'

loop_
_atom_site_label
_atom_site_type_symbol
_atom_site_fract_x
_atom_site_fract_y
_atom_site_fract_z
_atom_site_U_iso_or_equiv
_atom_site_adp_type
_atom_site_occupancy
_atom_site_site_symmetry_order
_atom_site_calc_flag
_atom_site_refinement_flags_posn
_atom_site_refinement_flags_adp
O1 O 0.2832(8) 0.7685(11) 0.4660(4) 0.0547(19) Uani 1 1 d . .
H101 H 0.2282 0.8194 0.4858 0.082 Uiso 1 1 calc R U
O2 O 0.5958(7) 0.5512(10) 0.5122(3) 0.0534(19) Uani 1 1 d . .
H102 H 0.5387 0.5525 0.4882 0.080 Uiso 1 1 calc R U
N1 N 0.3897(8) 0.4242(12) 0.4592(4) 0.0454(19) Uani 1 1 d . .
N2 N 0.8038(8) 0.1260(13) 0.6394(4) 0.055(2) Uani 1 1 d D .
C1 C 0.2269(10) 0.6452(15) 0.4288(5) 0.046(2) Uani 1 1 d . .
C2 C 0.1237(9) 0.6929(15) 0.3965(5) 0.048(2) Uani 1 1 d . .
H2A H 0.0911 0.8165 0.3982 0.057 Uiso 1 1 calc R U
C3 C 0.0659(9) 0.5563(17) 0.3606(5) 0.051(3) Uani 1 1 d . .
C4 C -0.0428(12) 0.601(2) 0.3258(5) 0.067(3) Uani 1 1 d . .
H4 H -0.0773 0.7238 0.3262 0.080 Uiso 1 1 calc R U
C5 C -0.0949(12) 0.462(2) 0.2922(6) 0.065(3) Uani 1 1 d . .
H5 H -0.1672 0.4915 0.2709 0.078 Uiso 1 1 calc R U
C6 C -0.0442(12) 0.281(2) 0.2887(5) 0.066(3) Uani 1 1 d . .
H6 H -0.0822 0.1915 0.2646 0.079 Uiso 1 1 calc R U
C7 C 0.0618(12) 0.228(2) 0.3201(5) 0.058(3) Uani 1 1 d . .
H7 H 0.0949 0.1045 0.3175 0.070 Uiso 1 1 calc R U
C8 C 0.1193(9) 0.3658(17) 0.3565(5) 0.049(2) Uani 1 1 d . .
C9 C 0.2265(11) 0.3271(18) 0.3891(4) 0.051(2) Uani 1 1 d . .
H9 H 0.2643 0.2069 0.3867 0.062 Uiso 1 1 calc R U
C10 C 0.2783(10) 0.4622(14) 0.4247(4) 0.042(2) Uani 1 1 d . .
C11 C 0.4260(10) 0.2551(14) 0.4763(5) 0.044(2) Uani 1 1 d . .
H11 H 0.3806 0.1492 0.4635 0.053 Uiso 1 1 calc R U
C12 C 0.5297(9) 0.2243(13) 0.5130(4) 0.040(2) Uani 1 1 d . .
C13 C 0.6078(9) 0.3791(13) 0.5326(5) 0.041(2) Uani 1 1 d . .
C14 C 0.7004(9) 0.3428(14) 0.5745(4) 0.042(2) Uani 1 1 d . .
H14 H 0.7498 0.4440 0.5878 0.050 Uiso 1 1 calc R U
C15 C 0.7209(10) 0.1600(14) 0.5970(5) 0.043(2) Uani 1 1 d . .
C16 C 0.6490(10) 0.0010(15) 0.5721(4) 0.045(2) Uani 1 1 d . .
H16 H 0.6666 -0.1243 0.5828 0.054 Uiso 1 1 calc R U
C17 C 0.5569(9) 0.0383(14) 0.5335(4) 0.043(2) Uani 1 1 d . .
H17 H 0.5088 -0.0634 0.5197 0.051 Uiso 1 1 calc R U
C18 C 0.8738(10) 0.2831(17) 0.6666(5) 0.059(3) Uani 1 1 d D .
H18A H 0.9016 0.3721 0.6374 0.070 Uiso 1 1 calc R U
H18B H 0.9496 0.2317 0.6848 0.070 Uiso 1 1 calc R U
C19 C 0.7971(16) 0.389(2) 0.7099(6) 0.079(4) Uani 1 1 d D .
H19A H 0.8480 0.4895 0.7260 0.118 Uiso 1 1 calc R U
H19B H 0.7229 0.4431 0.6920 0.118 Uiso 1 1 calc R U
H19C H 0.7710 0.3025 0.7394 0.118 Uiso 1 1 calc R U
C20 C 0.8266(11) -0.0670(16) 0.6633(4) 0.054(3) Uani 1 1 d D .
H20A H 0.7475 -0.1392 0.6623 0.065 Uiso 1 1 calc R U
H20B H 0.8523 -0.0548 0.7028 0.065 Uiso 1 1 calc R U
C21 C 0.9278(12) -0.1753(19) 0.6313(7) 0.073(4) Uani 1 1 d D .
H21A H 0.9392 -0.2991 0.6482 0.110 Uiso 1 1 calc R U
H21B H 0.9020 -0.1902 0.5923 0.110 Uiso 1 1 calc R U
H21C H 1.0069 -0.1058 0.6328 0.110 Uiso 1 1 calc R U

loop_
_atom_site_aniso_label
_atom_site_aniso_U_11
_atom_site_aniso_U_22
_atom_site_aniso_U_33
_atom_site_aniso_U_23
_atom_site_aniso_U_13
_atom_site_aniso_U_12
O1 0.057(4) 0.050(4) 0.057(4) -0.016(3) -0.004(4) 0.001(3)
O2 0.057(4) 0.038(4) 0.065(5) 0.010(3) -0.010(3) -0.006(3)
N1 0.046(4) 0.048(5) 0.043(4) -0.002(4) -0.001(3) -0.002(3)
N2 0.057(5) 0.048(5) 0.060(6) 0.002(4) -0.011(5) 0.002(4)
C1 0.055(5) 0.036(5) 0.048(5) 0.006(4) 0.003(5) 0.000(4)
C2 0.041(5) 0.045(5) 0.056(6) 0.000(5) 0.000(4) 0.008(4)
C3 0.036(4) 0.067(7) 0.049(6) 0.006(5) 0.003(4) -0.005(4)
C4 0.070(8) 0.080(9) 0.050(6) 0.006(6) -0.011(6) 0.010(7)
C5 0.054(6) 0.084(9) 0.057(7) -0.004(7) -0.019(5) 0.003(6)
C6 0.066(8) 0.083(9) 0.047(6) -0.010(6) -0.014(6) -0.012(7)
C7 0.060(7) 0.069(8) 0.047(6) -0.006(5) -0.007(5) -0.010(5)
C8 0.042(5) 0.062(7) 0.044(6) -0.009(5) 0.006(4) 0.000(5)
C9 0.063(6) 0.060(6) 0.031(5) -0.012(4) -0.004(5) 0.001(5)
C10 0.052(5) 0.039(5) 0.036(4) -0.005(4) 0.011(4) -0.007(4)
C11 0.041(5) 0.041(5) 0.050(5) -0.009(4) 0.008(4) -0.002(4)
C12 0.041(5) 0.036(5) 0.043(5) 0.000(4) 0.005(4) -0.005(4)
C13 0.041(5) 0.034(5) 0.047(5) 0.000(4) -0.001(4) 0.000(4)
C14 0.042(5) 0.034(5) 0.049(5) -0.001(4) -0.001(4) 0.001(4)
C15 0.049(5) 0.032(4) 0.049(5) -0.002(4) 0.000(4) 0.007(4)
C16 0.051(6) 0.038(5) 0.046(5) 0.006(4) 0.009(5) 0.003(4)
C17 0.044(5) 0.042(5) 0.042(4) 0.000(4) 0.000(4) -0.004(4)
C18 0.045(5) 0.061(7) 0.070(8) 0.009(6) -0.014(5) -0.002(5)
C19 0.117(12) 0.063(8) 0.056(7) -0.003(6) 0.003(8) -0.024(8)
C20 0.059(7) 0.054(6) 0.049(6) 0.012(4) 0.000(5) 0.008(5)
C21 0.072(8) 0.066(8) 0.081(9) 0.019(7) 0.012(8) 0.018(7)

loop_
_atom_type_symbol
_atom_type_description
_atom_type_scat_dispersion_real
_atom_type_scat_dispersion_imag
_atom_type_scat_source
C C 0.0033 0.0016 'International Tables Vol C Tables 4.2.6.8 and 6.1.1.4'
H H 0.0000 0.0000 'International Tables Vol C Tables 4.2.6.8 and 6.1.1.4'
N N 0.0061 0.0033 'International Tables Vol C Tables 4.2.6.8 and 6.1.1.4'
O O 0.0106 0.0060 'International Tables Vol C Tables 4.2.6.8 and 6.1.1.4'

loop_
_geom_angle_atom_site_label_1
_geom_angle_atom_site_label_2
_geom_angle_atom_site_label_3
_geom_angle
C1 O1 H101 109.5
C13 O2 H102 109.5
C11 N1 C10 125.1(9)
C15 N2 C18 120.9(9)
C15 N2 C20 123.2(9)
C18 N2 C20 115.9(9)
C2 C1 O1 123.1(10)
C2 C1 C10 119.6(10)
O1 C1 C10 117.3(9)
C1 C2 C3 120.5(10)
C1 C2 H2A 119.7
C3 C2 H2A 119.7
C2 C3 C4 122.2(11)
C2 C3 C8 119.8(9)
C4 C3 C8 118.0(11)
C5 C4 C3 119.4(13)
C5 C4 H4 120.3
C3 C4 H4 120.3
C4 C5 C6 122.5(12)
C4 C5 H5 118.8
C6 C5 H5 118.8
C5 C6 C7 121.4(12)
C5 C6 H6 119.3
C7 C6 H6 119.3
C6 C7 C8 118.6(12)
C6 C7 H7 120.7
C8 C7 H7 120.7
C9 C8 C7 122.8(11)
C9 C8 C3 117.2(10)
C7 C8 C3 120.1(10)
C10 C9 C8 121.4(11)
C10 C9 H9 119.3
C8 C9 H9 119.3
C9 C10 C1 121.5(10)
C9 C10 N1 122.2(9)
C1 C10 N1 116.3(8)
N1 C11 C12 123.6(9)
N1 C11 H11 118.2
C12 C11 H11 118.2
C11 C12 C17 120.4(8)
C11 C12 C13 121.5(8)
C17 C12 C13 118.1(9)
O2 C13 C14 119.5(9)
O2 C13 C12 121.7(9)
C14 C13 C12 118.8(9)
C15 C14 C13 122.4(9)
C15 C14 H14 118.8
C13 C14 H14 118.8
N2 C15 C14 122.8(9)
N2 C15 C16 119.7(9)
C14 C15 C16 117.6(9)
C17 C16 C15 119.3(9)
C17 C16 H16 120.3
C15 C16 H16 120.3
C16 C17 C12 123.4(9)
C16 C17 H17 118.3
C12 C17 H17 118.3
N2 C18 C19 113.5(10)
N2 C18 H18A 108.9
C19 C18 H18A 108.9
N2 C18 H18B 108.9
C19 C18 H18B 108.9
H18A C18 H18B 107.7
C18 C19 H19A 109.5
C18 C19 H19B 109.5
H19A C19 H19B 109.5
C18 C19 H19C 109.5
H19A C19 H19C 109.5
H19B C19 H19C 109.5
N2 C20 C21 112.5(9)
N2 C20 H20A 109.1
C21 C20 H20A 109.1
N2 C20 H20B 109.1
C21 C20 H20B 109.1
H20A C20 H20B 107.8
C20 C21 H21A 109.5
C20 C21 H21B 109.5
H21A C21 H21B 109.5
C20 C21 H21C 109.5
H21A C21 H21C 109.5
H21B C21 H21C 109.5

loop_
_geom_bond_atom_site_label_1
_geom_bond_atom_site_label_2
_geom_bond_distance
O1 C1 1.363(14)
O1 H101 0.8200
O2 C13 1.302(12)
O2 H102 0.8200
N1 C11 1.305(13)
N1 C10 1.445(13)
N2 C15 1.341(14)
N2 C18 1.466(14)
N2 C20 1.481(14)
C1 C2 1.360(15)
C1 C10 1.391(14)
C2 C3 1.411(16)
C2 H2A 0.9300
C3 C4 1.435(16)
C3 C8 1.447(16)
C4 C5 1.364(19)
C4 H4 0.9300
C5 C6 1.38(2)
C5 H5 0.9300
C6 C7 1.384(18)
C6 H6 0.9300
C7 C8 1.423(15)
C7 H7 0.9300
C8 C9 1.385(15)
C9 C10 1.374(14)
C9 H9 0.9300
C11 C12 1.403(14)
C11 H11 0.9300
C12 C17 1.415(14)
C12 C13 1.432(13)
C13 C14 1.405(14)
C14 C15 1.400(13)
C14 H14 0.9300
C15 C16 1.465(15)
C16 C17 1.348(15)
C16 H16 0.9300
C17 H17 0.9300
C18 C19 1.493(17)
C18 H18A 0.9700
C18 H18B 0.9700
C19 H19A 0.9600
C19 H19B 0.9600
C19 H19C 0.9600
C20 C21 1.504(13)
C20 H20A 0.9700
C20 H20B 0.9700
C21 H21A 0.9600
C21 H21B 0.9600
C21 H21C 0.9600

loop_
_geom_torsion_atom_site_label_1
_geom_torsion_atom_site_label_2
_geom_torsion_atom_site_label_3
_geom_torsion_atom_site_label_4
_geom_torsion
O1 C1 C2 C3 -177.1(9)
C10 C1 C2 C3 2.3(15)
C1 C2 C3 C4 -179.8(10)
C1 C2 C3 C8 -2.1(16)
C2 C3 C4 C5 -179.6(11)
C8 C3 C4 C5 2.7(17)
C3 C4 C5 C6 -2(2)
C4 C5 C6 C7 1(2)
C5 C6 C7 C8 -0.3(19)
C6 C7 C8 C9 -179.2(11)
C6 C7 C8 C3 0.7(16)
C2 C3 C8 C9 0.2(15)
C4 C3 C8 C9 178.0(10)
C2 C3 C8 C7 -179.7(10)
C4 C3 C8 C7 -1.9(15)
C7 C8 C9 C10 -178.6(10)
C3 C8 C9 C10 1.5(15)
C8 C9 C10 C1 -1.4(16)
C8 C9 C10 N1 179.7(10)
C2 C1 C10 C9 -0.6(15)
O1 C1 C10 C9 178.8(10)
C2 C1 C10 N1 178.4(9)
O1 C1 C10 N1 -2.2(13)
C11 N1 C10 C9 -25.2(15)
C11 N1 C10 C1 155.9(10)
C10 N1 C11 C12 -175.4(9)
N1 C11 C12 C17 174.8(10)
N1 C11 C12 C13 -2.8(15)
C11 C12 C13 O2 -8.3(15)
C17 C12 C13 O2 174.1(10)
C11 C12 C13 C14 172.4(9)
C17 C12 C13 C14 -5.2(14)
O2 C13 C14 C15 -178.0(10)
C12 C13 C14 C15 1.3(14)
C18 N2 C15 C14 3.0(15)
C20 N2 C15 C14 -179.7(10)
C18 N2 C15 C16 -177.8(10)
C20 N2 C15 C16 -0.5(15)
C13 C14 C15 N2 -176.0(10)
C13 C14 C15 C16 4.8(14)
N2 C15 C16 C17 173.5(9)
C14 C15 C16 C17 -7.3(14)
C15 C16 C17 C12 3.6(15)
C11 C12 C17 C16 -174.9(9)
C13 C12 C17 C16 2.7(15)
C15 N2 C18 C19 80.1(15)
C20 N2 C18 C19 -97.4(12)
C15 N2 C20 C21 87.4(14)
C18 N2 C20 C21 -95.2(13)
